data_4089022
loop_
_publ_author_name
'Anisimova, Tatyana B.'
'Kinzhalov, Mikhail A.'
'Kuznetsov, Maxim L.'
'Guedes da Silva, M. F\'atima C.'
'Zolotarev, Andrey A.'
'Kukushkin, Vadim Yu.'
'Pombeiro, Armando J. L.'
'Luzyanin, Konstantin V.'

_publ_section_title
;
 1,3-Dipolar Cycloaddition of Nitrones to Gold(III)-Bound Isocyanides
;
_journal_issue 20
_journal_name_full Organometallics
_journal_page_first 3569
_journal_paper_doi 10.1021/acs.organomet.6b00635
_journal_volume 35
_journal_year 2016
_chemical_formula_moiety 'C14 H20 Au Cl3 N2 O, C H2 Cl2'
_chemical_formula_sum 'C15 H22 Au Cl5 N2 O'
_chemical_formula_weight 620.56
_space_group_crystal_system triclinic
_space_group_IT_number 2
_space_group_name_Hall '-P 1'
_space_group_name_H-M_alt 'P -1'
_atom_sites_solution_hydrogens geom
_atom_sites_solution_primary iterative
_audit_creation_date 2015-04-09
_audit_creation_method
;
Olex2 1.2
(compiled 2015.01.26 svn.r3150 for OlexSys, GUI svn.r4998)
;
_cell_angle_alpha 101.664(4)
_cell_angle_beta 98.710(4)
_cell_angle_gamma 95.481(4)
_cell_formula_units_Z 2
_cell_length_a 7.5167(4)
_cell_length_b 9.4910(3)
_cell_length_c 15.2776(8)
_cell_measurement_reflns_used 5295
_cell_measurement_temperature 100.01(10)
_cell_measurement_theta_max 33.8660
_cell_measurement_theta_min 3.3300
_cell_volume 1046.11(9)
_computing_cell_refinement
;
CrysAlisPro, Agilent Technologies,
Version 1.171.36.32 (release 02-08-2013 CrysAlis171 .NET)
(compiled Aug  2 2013,16:46:58)
;
_computing_data_collection
;
CrysAlisPro, Agilent Technologies,
Version 1.171.36.32 (release 02-08-2013 CrysAlis171 .NET)
(compiled Aug  2 2013,16:46:58)
;
_computing_data_reduction
;
CrysAlisPro, Agilent Technologies,
Version 1.171.36.32 (release 02-08-2013 CrysAlis171 .NET)
(compiled Aug  2 2013,16:46:58)
;
_computing_molecular_graphics 'Olex2 (Dolomanov et al., 2009)'
_computing_publication_material 'Olex2 (Dolomanov et al., 2009)'
_computing_structure_refinement 'ShelXL (Sheldrick, 2008)'
_computing_structure_solution
;
Superflip (Palatinus & Chapuis, 2007;Palatinus & van der Lee, 2008;
Palatinus et al., 2012)
;
_diffrn_ambient_temperature 100(2)
_diffrn_detector_area_resol_mean 10.3829
_diffrn_measured_fraction_theta_full 0.986
_diffrn_measured_fraction_theta_max 0.981
_diffrn_measurement_details
;
#__ type_ start__ end____ width___ exp.time_
  1 omega  -20.00   47.00   1.0000   22.0000
omega____ theta____ kappa____ phi______ frames
    -      -28.1623   38.0000  -30.0000 67

#__ type_ start__ end____ width___ exp.time_
  2 omega   36.00  118.00   1.0000   22.0000
omega____ theta____ kappa____ phi______ frames
    -       29.8811 -178.0000 -180.0000 82

#__ type_ start__ end____ width___ exp.time_
  3 omega   -3.00  108.00   1.0000   22.0000
omega____ theta____ kappa____ phi______ frames
    -       29.8811   77.0000    0.0000 111

#__ type_ start__ end____ width___ exp.time_
  4 omega  -17.00   25.00   1.0000   22.0000
omega____ theta____ kappa____ phi______ frames
    -       29.8811  -99.0000 -180.0000 42

#__ type_ start__ end____ width___ exp.time_
  5 omega   12.00   39.00   1.0000   22.0000
omega____ theta____ kappa____ phi______ frames
    -       29.8811   77.0000 -180.0000 27

#__ type_ start__ end____ width___ exp.time_
  6 omega  -49.00   26.00   1.0000   22.0000
omega____ theta____ kappa____ phi______ frames
    -       29.8811  -77.0000  -90.0000 75
;
_diffrn_measurement_device_type 'SuperNova, Dual, Cu at zero, Atlas'
_diffrn_measurement_method '\w scans'
_diffrn_orient_matrix_UB_11 0.0441692000
_diffrn_orient_matrix_UB_12 0.0061082000
_diffrn_orient_matrix_UB_13 0.0453020000
_diffrn_orient_matrix_UB_21 0.0328360000
_diffrn_orient_matrix_UB_22 0.0735696000
_diffrn_orient_matrix_UB_23 0.0025613000
_diffrn_orient_matrix_UB_31 -0.0790045000
_diffrn_orient_matrix_UB_32 0.0217709000
_diffrn_orient_matrix_UB_33 0.0161136000
_diffrn_radiation_monochromator mirror
_diffrn_radiation_type MoK\a
_diffrn_radiation_wavelength 0.71073
_diffrn_reflns_av_R_equivalents 0.0442
_diffrn_reflns_av_unetI/netI 0.0616
_diffrn_reflns_Laue_measured_fraction_full 0.986
_diffrn_reflns_Laue_measured_fraction_max 0.981
_diffrn_reflns_limit_h_max 9
_diffrn_reflns_limit_h_min -9
_diffrn_reflns_limit_k_max 12
_diffrn_reflns_limit_k_min -12
_diffrn_reflns_limit_l_max 19
_diffrn_reflns_limit_l_min -19
_diffrn_reflns_number 9326
_diffrn_reflns_point_group_measured_fraction_full 0.986
_diffrn_reflns_point_group_measured_fraction_max 0.981
_diffrn_reflns_theta_full 26.000
_diffrn_reflns_theta_max 27.497
_diffrn_reflns_theta_min 3.137
_diffrn_source 'SuperNova (Mo) X-ray Source'
_exptl_absorpt_coefficient_mu 7.676
_exptl_absorpt_correction_T_max 1.00000
_exptl_absorpt_correction_T_min 0.71405
_exptl_absorpt_correction_type multi-scan
_exptl_absorpt_process_details
;
CrysAlisPro, Agilent Technologies,
Version 1.171.36.32 (release 02-08-2013 CrysAlis171 .NET)
(compiled Aug  2 2013,16:46:58)
Empirical absorption correction using spherical harmonics,
 implemented in SCALE3 ABSPACK scaling algorithm.
;
_exptl_crystal_colour
;
;
_exptl_crystal_density_diffrn 1.970
_exptl_crystal_description
;
;
_exptl_crystal_F_000 596
_exptl_crystal_size_max 0.23
_exptl_crystal_size_mid 0.17
_exptl_crystal_size_min 0.08
_refine_diff_density_max 2.499
_refine_diff_density_min -1.626
_refine_diff_density_rms 0.198
_refine_ls_extinction_method none
_refine_ls_goodness_of_fit_ref 1.010
_refine_ls_hydrogen_treatment constr
_refine_ls_matrix_type full
_refine_ls_number_parameters 222
_refine_ls_number_reflns 4715
_refine_ls_number_restraints 0
_refine_ls_restrained_S_all 1.010
_refine_ls_R_factor_all 0.0394
_refine_ls_R_factor_gt 0.0337
_refine_ls_shift/su_max 0.002
_refine_ls_shift/su_mean 0.000
_refine_ls_structure_factor_coef Fsqd
_refine_ls_weighting_details 'w=1/[\s^2^(Fo^2^)+(0.0330P)^2^] where P=(Fo^2^+2Fc^2^)/3'
_refine_ls_weighting_scheme calc
_refine_ls_wR_factor_gt 0.0758
_refine_ls_wR_factor_ref 0.0788
_reflns_Friedel_coverage 0.000
_reflns_number_gt 4230
_reflns_number_total 4715
_reflns_threshold_expression 'I > 2\s(I)'
_cod_data_source_file om6b00635_si_002.cif
_cod_data_source_block Compound13
_cod_database_code 4089022
_shelxl_version_number 2014/6
_chemical_oxdiff_formula 'C20 H10 Au Cl3 O1 N2'
_shelx_space_group_comment
;
The symmetry employed for this shelxl refinement is uniquely defined
by the following loop, which should always be used as a source of
symmetry information in preference to the above space-group names.
They are only intended as comments.
;
_reflns_odcompleteness_completeness 94.52
_reflns_odcompleteness_iscentric 1
_reflns_odcompleteness_theta 35.02
_olex2_refinement_description
;
1. Fixed Uiso
 At 1.2 times of:
  All C(H) groups, All C(H,H) groups
 At 1.5 times of:
  All C(H,H,H) groups
2.a Ternary CH refined with riding coordinates:
 C2(H2)
2.b Secondary CH2 refined with riding coordinates:
 C15(H15A,H15B)
2.c Aromatic/amide H refined with riding coordinates:
 C8(H8), C9(H9), C12(H12), C13(H13)
2.d Idealised Me refined as rotating group:
 C4(H4A,H4B,H4C), C5(H5A,H5B,H5C), C6(H6A,H6B,H6C), C11(H11A,H11B,H11C),
 C14(H14A,H14B,H14C)
;
_olex2_submission_special_instructions 'No special instructions were received'

loop_
_space_group_symop_operation_xyz
'x, y, z'
'-x, -y, -z'

loop_
_atom_site_label
_atom_site_type_symbol
_atom_site_fract_x
_atom_site_fract_y
_atom_site_fract_z
_atom_site_U_iso_or_equiv
_atom_site_adp_type
_atom_site_occupancy
_atom_site_site_symmetry_order
_atom_site_calc_flag
_atom_site_refinement_flags_posn
Au1 Au 0.50141(3) 0.73996(2) 0.71730(2) 0.01277(7) Uani 1 1 d .
Cl1 Cl 0.43566(19) 0.49186(12) 0.69621(9) 0.0200(3) Uani 1 1 d .
Cl2 Cl 0.6225(2) 0.76339(13) 0.86677(8) 0.0208(3) Uani 1 1 d .
Cl3 Cl 0.38694(19) 0.73368(13) 0.56907(8) 0.0197(3) Uani 1 1 d .
O1 O 0.7219(5) 0.9918(4) 0.7146(2) 0.0162(8) Uani 1 1 d .
N1 N 0.4850(6) 1.0639(4) 0.7710(3) 0.0105(8) Uani 1 1 d .
N2 N 0.7450(6) 1.1542(4) 0.7244(3) 0.0154(9) Uani 1 1 d .
C1 C 0.5647(7) 0.9566(5) 0.7372(3) 0.0129(10) Uani 1 1 d .
C2 C 0.6144(7) 1.2001(5) 0.7837(3) 0.0138(10) Uani 1 1 d .
H2 H 0.5481 1.2756 0.7608 0.017 Uiso 1 1 calc R
C3 C 0.3027(7) 1.0645(5) 0.8016(3) 0.0141(10) Uani 1 1 d .
C4 C 0.1761(8) 0.9268(5) 0.7530(4) 0.0215(12) Uani 1 1 d .
H4A H 0.1780 0.9095 0.6877 0.032 Uiso 1 1 calc GR
H4B H 0.0523 0.9381 0.7635 0.032 Uiso 1 1 calc GR
H4C H 0.2164 0.8443 0.7765 0.032 Uiso 1 1 calc GR
C5 C 0.2207(8) 1.1951(6) 0.7758(4) 0.0200(11) Uani 1 1 d .
H5A H 0.2992 1.2846 0.8082 0.030 Uiso 1 1 calc GR
H5B H 0.1000 1.1972 0.7926 0.030 Uiso 1 1 calc GR
H5C H 0.2103 1.1871 0.7103 0.030 Uiso 1 1 calc GR
C6 C 0.3283(8) 1.0786(6) 0.9044(3) 0.0199(11) Uani 1 1 d .
H6A H 0.3839 0.9957 0.9201 0.030 Uiso 1 1 calc GR
H6B H 0.2101 1.0805 0.9239 0.030 Uiso 1 1 calc GR
H6C H 0.4075 1.1687 0.9349 0.030 Uiso 1 1 calc GR
C7 C 0.7025(7) 1.2586(5) 0.8804(3) 0.0133(10) Uani 1 1 d .
C8 C 0.6815(7) 1.3991(5) 0.9232(4) 0.0164(11) Uani 1 1 d .
H8 H 0.6113 1.4559 0.8905 0.020 Uiso 1 1 calc R
C9 C 0.7616(7) 1.4565(5) 1.0126(4) 0.0179(11) Uani 1 1 d .
H9 H 0.7454 1.5522 1.0406 0.021 Uiso 1 1 calc R
C10 C 0.8661(7) 1.3756(6) 1.0623(4) 0.0169(11) Uani 1 1 d .
C11 C 0.9516(8) 1.4397(6) 1.1601(4) 0.0223(12) Uani 1 1 d .
H11A H 0.9985 1.5420 1.1668 0.033 Uiso 1 1 calc GR
H11B H 1.0514 1.3865 1.1780 0.033 Uiso 1 1 calc GR
H11C H 0.8602 1.4323 1.1990 0.033 Uiso 1 1 calc GR
C12 C 0.8880(7) 1.2363(6) 1.0190(4) 0.0184(11) Uani 1 1 d .
H12 H 0.9602 1.1802 1.0513 0.022 Uiso 1 1 calc R
C13 C 0.8066(7) 1.1778(5) 0.9297(4) 0.0167(11) Uani 1 1 d .
H13 H 0.8220 1.0818 0.9019 0.020 Uiso 1 1 calc R
C14 C 0.6906(8) 1.1729(6) 0.6316(4) 0.0230(12) Uani 1 1 d .
H14A H 0.7690 1.1249 0.5925 0.034 Uiso 1 1 calc GR
H14B H 0.7023 1.2766 0.6315 0.034 Uiso 1 1 calc GR
H14C H 0.5642 1.1297 0.6088 0.034 Uiso 1 1 calc GR
Cl4 Cl 0.1065(2) 0.38217(15) 0.37936(10) 0.0279(3) Uani 1 1 d .
Cl5 Cl 0.1269(2) 0.17551(17) 0.49864(11) 0.0345(4) Uani 1 1 d .
C15 C 0.1815(9) 0.3567(6) 0.4898(4) 0.0288(14) Uani 1 1 d .
H15A H 0.3147 0.3839 0.5059 0.035 Uiso 1 1 calc R
H15B H 0.1251 0.4217 0.5337 0.035 Uiso 1 1 calc R

loop_
_atom_site_aniso_label
_atom_site_aniso_U_11
_atom_site_aniso_U_22
_atom_site_aniso_U_33
_atom_site_aniso_U_23
_atom_site_aniso_U_13
_atom_site_aniso_U_12
Au1 0.01623(12) 0.00999(10) 0.01172(11) 0.00122(7) 0.00163(7) 0.00367(7)
Cl1 0.0281(8) 0.0107(5) 0.0194(7) 0.0023(5) 0.0001(5) 0.0028(5)
Cl2 0.0312(8) 0.0170(6) 0.0122(6) 0.0020(5) -0.0032(5) 0.0060(5)
Cl3 0.0272(8) 0.0182(6) 0.0121(6) 0.0021(5) -0.0004(5) 0.0037(5)
O1 0.014(2) 0.0171(18) 0.020(2) 0.0066(14) 0.0061(15) 0.0054(15)
N1 0.011(2) 0.0110(19) 0.010(2) 0.0008(15) 0.0024(16) 0.0033(16)
N2 0.018(2) 0.0098(19) 0.020(2) 0.0028(16) 0.0078(18) 0.0028(17)
C1 0.017(3) 0.010(2) 0.010(2) 0.0026(18) -0.0035(19) 0.0023(19)
C2 0.011(3) 0.011(2) 0.017(3) 0.0010(19) 0.000(2) -0.0003(19)
C3 0.012(3) 0.017(2) 0.015(3) 0.0042(19) 0.008(2) 0.004(2)
C4 0.017(3) 0.014(2) 0.031(3) 0.001(2) 0.003(2) 0.003(2)
C5 0.018(3) 0.018(3) 0.025(3) 0.003(2) 0.006(2) 0.007(2)
C6 0.021(3) 0.025(3) 0.015(3) 0.004(2) 0.006(2) 0.004(2)
C7 0.011(3) 0.014(2) 0.013(2) 0.0019(19) 0.0006(19) -0.0019(19)
C8 0.018(3) 0.011(2) 0.020(3) 0.0022(19) 0.005(2) 0.002(2)
C9 0.020(3) 0.011(2) 0.021(3) -0.0017(19) 0.007(2) 0.001(2)
C10 0.015(3) 0.019(3) 0.015(3) 0.001(2) 0.003(2) -0.001(2)
C11 0.020(3) 0.021(3) 0.022(3) 0.001(2) 0.002(2) -0.001(2)
C12 0.014(3) 0.018(3) 0.024(3) 0.008(2) 0.002(2) 0.003(2)
C13 0.015(3) 0.010(2) 0.023(3) 0.0006(19) 0.001(2) 0.000(2)
C14 0.034(4) 0.022(3) 0.018(3) 0.008(2) 0.012(2) 0.006(2)
Cl4 0.0312(9) 0.0297(7) 0.0197(7) 0.0028(6) 0.0012(6) 0.0004(6)
Cl5 0.0432(10) 0.0300(8) 0.0315(9) 0.0081(6) 0.0086(7) 0.0050(7)
C15 0.037(4) 0.027(3) 0.017(3) 0.001(2) -0.003(3) 0.003(3)

loop_
_atom_type_symbol
_atom_type_description
_atom_type_scat_dispersion_real
_atom_type_scat_dispersion_imag
_atom_type_scat_source
C C 0.0033 0.0016 'International Tables Vol C Tables 4.2.6.8 and 6.1.1.4'
H H 0.0000 0.0000 'International Tables Vol C Tables 4.2.6.8 and 6.1.1.4'
Au Au -2.0133 8.8022 'International Tables Vol C Tables 4.2.6.8 and 6.1.1.4'
Cl Cl 0.1484 0.1585 'International Tables Vol C Tables 4.2.6.8 and 6.1.1.4'
N N 0.0061 0.0033 'International Tables Vol C Tables 4.2.6.8 and 6.1.1.4'
O O 0.0106 0.0060 'International Tables Vol C Tables 4.2.6.8 and 6.1.1.4'

loop_
_geom_angle_atom_site_label_1
_geom_angle_atom_site_label_2
_geom_angle_atom_site_label_3
_geom_angle
Cl2 Au1 Cl1 91.93(4)
Cl3 Au1 Cl1 92.12(4)
Cl3 Au1 Cl2 175.93(4)
C1 Au1 Cl1 178.68(14)
C1 Au1 Cl2 87.17(14)
C1 Au1 Cl3 88.78(13)
C1 O1 N2 106.7(3)
C1 N1 C2 107.5(4)
C1 N1 C3 130.0(4)
C2 N1 C3 122.4(4)
C2 N2 O1 102.4(3)
C14 N2 O1 103.9(4)
C14 N2 C2 112.7(4)
O1 C1 Au1 112.0(3)
N1 C1 Au1 132.4(4)
N1 C1 O1 115.5(4)
N1 C2 H2 109.4
N2 C2 N1 102.9(4)
N2 C2 H2 109.4
N2 C2 C7 112.8(4)
C7 C2 N1 112.8(4)
C7 C2 H2 109.4
N1 C3 C4 110.8(4)
N1 C3 C5 107.0(4)
N1 C3 C6 109.8(4)
C4 C3 C5 108.8(4)
C4 C3 C6 110.2(4)
C6 C3 C5 110.2(4)
C3 C4 H4A 109.5
C3 C4 H4B 109.5
C3 C4 H4C 109.5
H4A C4 H4B 109.5
H4A C4 H4C 109.5
H4B C4 H4C 109.5
C3 C5 H5A 109.5
C3 C5 H5B 109.5
C3 C5 H5C 109.5
H5A C5 H5B 109.5
H5A C5 H5C 109.5
H5B C5 H5C 109.5
C3 C6 H6A 109.5
C3 C6 H6B 109.5
C3 C6 H6C 109.5
H6A C6 H6B 109.5
H6A C6 H6C 109.5
H6B C6 H6C 109.5
C8 C7 C2 119.4(4)
C13 C7 C2 122.1(4)
C13 C7 C8 118.4(5)
C7 C8 H8 119.6
C9 C8 C7 120.8(4)
C9 C8 H8 119.6
C8 C9 H9 119.6
C8 C9 C10 120.8(5)
C10 C9 H9 119.6
C9 C10 C11 120.1(5)
C12 C10 C9 118.1(5)
C12 C10 C11 121.8(5)
C10 C11 H11A 109.5
C10 C11 H11B 109.5
C10 C11 H11C 109.5
H11A C11 H11B 109.5
H11A C11 H11C 109.5
H11B C11 H11C 109.5
C10 C12 H12 119.4
C13 C12 C10 121.3(4)
C13 C12 H12 119.4
C7 C13 H13 119.7
C12 C13 C7 120.5(5)
C12 C13 H13 119.7
N2 C14 H14A 109.5
N2 C14 H14B 109.5
N2 C14 H14C 109.5
H14A C14 H14B 109.5
H14A C14 H14C 109.5
H14B C14 H14C 109.5
Cl4 C15 H15A 109.2
Cl4 C15 H15B 109.2
Cl5 C15 Cl4 112.3(3)
Cl5 C15 H15A 109.2
Cl5 C15 H15B 109.2
H15A C15 H15B 107.9

loop_
_geom_bond_atom_site_label_1
_geom_bond_atom_site_label_2
_geom_bond_distance
Au1 Cl1 2.3056(12)
Au1 Cl2 2.2846(12)
Au1 Cl3 2.2842(12)
Au1 C1 2.015(5)
O1 N2 1.509(5)
O1 C1 1.313(6)
N1 C1 1.288(6)
N1 C2 1.502(6)
N1 C3 1.514(6)
N2 C2 1.472(6)
N2 C14 1.466(7)
C2 H2 1.0000
C2 C7 1.493(7)
C3 C4 1.523(7)
C3 C5 1.530(6)
C3 C6 1.529(7)
C4 H4A 0.9800
C4 H4B 0.9800
C4 H4C 0.9800
C5 H5A 0.9800
C5 H5B 0.9800
C5 H5C 0.9800
C6 H6A 0.9800
C6 H6B 0.9800
C6 H6C 0.9800
C7 C8 1.396(7)
C7 C13 1.392(6)
C8 H8 0.9500
C8 C9 1.382(7)
C9 H9 0.9500
C9 C10 1.398(7)
C10 C11 1.511(7)
C10 C12 1.390(7)
C11 H11A 0.9800
C11 H11B 0.9800
C11 H11C 0.9800
C12 H12 0.9500
C12 C13 1.386(7)
C13 H13 0.9500
C14 H14A 0.9800
C14 H14B 0.9800
C14 H14C 0.9800
Cl4 C15 1.767(6)
Cl5 C15 1.767(6)
C15 H15A 0.9900
C15 H15B 0.9900

loop_
_geom_torsion_atom_site_label_1
_geom_torsion_atom_site_label_2
_geom_torsion_atom_site_label_3
_geom_torsion_atom_site_label_4
_geom_torsion
O1 N2 C2 N1 -21.4(4)
O1 N2 C2 C7 100.4(4)
N1 C2 C7 C8 -121.5(5)
N1 C2 C7 C13 58.9(6)
N2 O1 C1 Au1 174.9(3)
N2 O1 C1 N1 -8.0(5)
N2 C2 C7 C8 122.5(5)
N2 C2 C7 C13 -57.1(6)
C1 O1 N2 C2 18.9(5)
C1 O1 N2 C14 -98.6(4)
C1 N1 C2 N2 18.3(5)
C1 N1 C2 C7 -103.5(5)
C1 N1 C3 C4 -24.6(7)
C1 N1 C3 C5 -143.0(5)
C1 N1 C3 C6 97.4(6)
C2 N1 C1 Au1 169.7(4)
C2 N1 C1 O1 -6.6(6)
C2 N1 C3 C4 160.5(4)
C2 N1 C3 C5 42.1(6)
C2 N1 C3 C6 -77.6(5)
C2 C7 C8 C9 -179.9(5)
C2 C7 C13 C12 179.3(5)
C3 N1 C1 Au1 -5.8(8)
C3 N1 C1 O1 177.9(4)
C3 N1 C2 N2 -165.8(4)
C3 N1 C2 C7 72.4(5)
C7 C8 C9 C10 0.2(8)
C8 C7 C13 C12 -0.4(8)
C8 C9 C10 C11 -179.6(5)
C8 C9 C10 C12 0.4(8)
C9 C10 C12 C13 -1.0(8)
C10 C12 C13 C7 1.0(8)
C11 C10 C12 C13 179.0(5)
C13 C7 C8 C9 -0.2(8)
C14 N2 C2 N1 89.6(4)
C14 N2 C2 C7 -148.6(4)
